data_4024185
loop_
_publ_author_name
'Amy L. Lane'
'Elizabeth P. Stout'
'Mark E. Hay'
'Anne C. Prusak'
'Kenneth Hardcastle'
'Craig R. Fairchild'
'Scott G. Franzblau'
'Karine Le Roch'
'Jacques Prudhomme'
'William Aalbersberg'
'Julia Kubanek'

_publ_section_title
;
 Callophycoic Acids and Callophycols from the Fijian Red Alga
 Callophycus serratus
;
_journal_name_full 'Journal of Organic Chemistry'
_journal_page_first 7343
_journal_page_last 7351
_journal_paper_doi 10.1021/jo071210y
_journal_volume 72
_journal_year 2007
_chemical_formula_sum 'C27 H35 Br O3'
_chemical_formula_weight 487.46
_chemical_name_systematic
; 
 ? 
;
_space_group_IT_number 4
_symmetry_cell_setting monoclinic
_symmetry_space_group_name_Hall 'P 2yb'
_symmetry_space_group_name_H-M 'P 1 21 1'
_atom_sites_solution_hydrogens geom
_atom_sites_solution_primary direct
_atom_sites_solution_secondary difmap
_audit_creation_method SHELXL-97
_cell_angle_alpha 90.00
_cell_angle_beta 90.589(2)
_cell_angle_gamma 90.00
_cell_formula_units_Z 4
_cell_length_a 11.3840(13)
_cell_length_b 10.6382(12)
_cell_length_c 20.331(2)
_cell_measurement_temperature 173(2)
_cell_volume 2462.1(5)
_computing_structure_refinement 'SHELXL-97 (Sheldrick, 1997)'
_computing_structure_solution 'SHELXS-97 (Sheldrick, 1990)'
_diffrn_ambient_temperature 173(2)
_diffrn_measured_fraction_theta_full 0.997
_diffrn_measured_fraction_theta_max 0.997
_diffrn_radiation_monochromator graphite
_diffrn_radiation_source 'fine-focus sealed tube'
_diffrn_radiation_type MoK\a
_diffrn_radiation_wavelength 0.71073
_diffrn_reflns_av_R_equivalents 0.0762
_diffrn_reflns_av_sigmaI/netI 0.1155
_diffrn_reflns_limit_h_max 15
_diffrn_reflns_limit_h_min -15
_diffrn_reflns_limit_k_max 14
_diffrn_reflns_limit_k_min -14
_diffrn_reflns_limit_l_max 26
_diffrn_reflns_limit_l_min -27
_diffrn_reflns_number 35573
_diffrn_reflns_theta_full 28.36
_diffrn_reflns_theta_max 28.36
_diffrn_reflns_theta_min 1.79
_exptl_absorpt_coefficient_mu 1.694
_exptl_absorpt_correction_T_max 0.9509
_exptl_absorpt_correction_T_min 0.6304
_exptl_crystal_colour Colorless
_exptl_crystal_density_diffrn 1.315
_exptl_crystal_density_method 'not measured'
_exptl_crystal_description Plate
_exptl_crystal_F_000 1024
_exptl_crystal_size_max 0.30
_exptl_crystal_size_mid 0.26
_exptl_crystal_size_min 0.03
_refine_diff_density_max 0.904
_refine_diff_density_min -0.349
_refine_diff_density_rms 0.069
_refine_ls_abs_structure_details 'Flack H D (1983), Acta Cryst. A39, 876-881'
_refine_ls_abs_structure_Flack 0.021(7)
_refine_ls_extinction_method none
_refine_ls_goodness_of_fit_ref 1.000
_refine_ls_hydrogen_treatment mixed
_refine_ls_matrix_type full
_refine_ls_number_parameters 559
_refine_ls_number_reflns 12176
_refine_ls_number_restraints 1
_refine_ls_restrained_S_all 1.000
_refine_ls_R_factor_all 0.1197
_refine_ls_R_factor_gt 0.0647
_refine_ls_shift/su_max 0.001
_refine_ls_shift/su_mean 0.000
_refine_ls_structure_factor_coef Fsqd
_refine_ls_weighting_details 'calc w=1/[\s^2^(Fo^2^)+(0.0310P)^2^+0.0000P] where P=(Fo^2^+2Fc^2^)/3'
_refine_ls_weighting_scheme calc
_refine_ls_wR_factor_gt 0.1042
_refine_ls_wR_factor_ref 0.1179
_reflns_number_gt 7303
_reflns_number_total 12176
_reflns_threshold_expression >2sigma(I)
_cod_data_source_file jo071210y-File002.cif
_cod_data_source_block 43bcj2s
_cod_depositor_comments
;
The following automatic conversions were performed:
'_symmetry_cell_setting' value 'Monoclinic' changed to 'monoclinic'
according to '/home/saulius/struct/CIF-dictionaries/cif_core.dic'
dictionary named 'cif_core.dic' version 2.4.1 from 2010-06-29.

Automatic conversion script
Id: cif_fix_enum 1527 2010-12-29 10:47:43Z saulius 
;
_cod_original_sg_symbol_H-M 'P 21'
_cod_database_code 4024185

loop_
_symmetry_equiv_pos_as_xyz
'x, y, z'
'-x, y+1/2, -z'

loop_
_atom_site_label
_atom_site_type_symbol
_atom_site_fract_x
_atom_site_fract_y
_atom_site_fract_z
_atom_site_U_iso_or_equiv
_atom_site_adp_type
_atom_site_occupancy
_atom_site_symmetry_multiplicity
_atom_site_calc_flag
_atom_site_refinement_flags
_atom_site_disorder_assembly
_atom_site_disorder_group
Br1 Br 0.95535(4) 0.11347(5) 0.86007(2) 0.04559(14) Uani 1 1 d . . .
O1 O 0.3841(3) 0.4593(3) 0.52673(15) 0.0413(8) Uani 1 1 d . . .
O2 O 0.3869(3) 0.6673(3) 0.51518(16) 0.0412(9) Uani 1 1 d . . .
O3 O 0.8942(2) 0.5941(3) 0.63400(14) 0.0354(8) Uani 1 1 d . . .
C1 C 0.4345(4) 0.5641(4) 0.5323(2) 0.0302(11) Uani 1 1 d . . .
C2 C 0.5558(4) 0.5692(4) 0.5596(2) 0.0294(11) Uani 1 1 d . . .
C3 C 0.6105(4) 0.4595(4) 0.58262(19) 0.0297(10) Uani 1 1 d . . .
H3A H 0.5696 0.3819 0.5796 0.036 Uiso 1 1 calc R . .
C4 C 0.7237(4) 0.4614(4) 0.6100(2) 0.0275(10) Uani 1 1 d . . .
C5 C 0.7724(4) 0.3383(4) 0.6369(2) 0.0311(10) Uani 1 1 d . . .
H5A H 0.8206 0.2985 0.6024 0.037 Uiso 1 1 calc R . .
H5B H 0.7058 0.2813 0.6459 0.037 Uiso 1 1 calc R . .
C6 C 0.8476(4) 0.3499(4) 0.6997(2) 0.0286(10) Uani 1 1 d . . .
H6A H 0.8082 0.4130 0.7286 0.034 Uiso 1 1 calc R . .
C7 C 0.8564(4) 0.2251(4) 0.7397(2) 0.0278(10) Uani 1 1 d . . .
C8 C 0.7349(3) 0.1839(4) 0.7657(2) 0.0298(10) Uani 1 1 d . . .
H8A H 0.6837 0.1657 0.7272 0.036 Uiso 1 1 calc R . .
H8B H 0.7456 0.1041 0.7901 0.036 Uiso 1 1 calc R . .
C9 C 0.6694(4) 0.2757(4) 0.8104(2) 0.0348(11) Uani 1 1 d . . .
H9A H 0.7219 0.3034 0.8467 0.042 Uiso 1 1 calc R . .
H9B H 0.6451 0.3507 0.7849 0.042 Uiso 1 1 calc R . .
C10 C 0.5634(4) 0.2119(4) 0.8379(2) 0.0314(10) Uani 1 1 d . . .
H10A H 0.5761 0.1624 0.8762 0.038 Uiso 1 1 calc R . .
C11 C 0.4546(4) 0.2163(4) 0.8154(2) 0.0309(10) Uani 1 1 d . . .
C12 C 0.3548(3) 0.1451(4) 0.8461(2) 0.0358(12) Uani 1 1 d . . .
H12A H 0.2931 0.2067 0.8577 0.043 Uiso 1 1 calc R . .
H12D H 0.3208 0.0887 0.8121 0.043 Uiso 1 1 calc R . .
C13 C 0.3812(4) 0.0672(4) 0.9062(2) 0.0364(11) Uani 1 1 d . . .
H13A H 0.4062 0.1233 0.9426 0.044 Uiso 1 1 calc R . .
H13B H 0.4471 0.0095 0.8967 0.044 Uiso 1 1 calc R . .
C14 C 0.2765(4) -0.0084(5) 0.9277(2) 0.0398(12) Uani 1 1 d . . .
H14A H 0.2023 0.0142 0.9094 0.048 Uiso 1 1 calc R . .
C15 C 0.2782(4) -0.1043(5) 0.9700(2) 0.0379(12) Uani 1 1 d . . .
C16 C 0.3874(5) -0.1489(5) 1.0029(3) 0.0573(16) Uani 1 1 d . . .
H16A H 0.4541 -0.0987 0.9878 0.086 Uiso 1 1 calc R . .
H16B H 0.4004 -0.2375 0.9919 0.086 Uiso 1 1 calc R . .
H16C H 0.3798 -0.1399 1.0506 0.086 Uiso 1 1 calc R . .
C17 C 0.6148(4) 0.6843(4) 0.5651(2) 0.0343(12) Uani 1 1 d . . .
H17A H 0.5773 0.7595 0.5510 0.041 Uiso 1 1 calc R . .
C18 C 0.7261(4) 0.6886(4) 0.5908(2) 0.0346(11) Uani 1 1 d . . .
H18A H 0.7662 0.7666 0.5945 0.042 Uiso 1 1 calc R . .
C19 C 0.7807(4) 0.5776(4) 0.6116(2) 0.0313(11) Uani 1 1 d . . .
C20 C 0.9733(4) 0.4907(4) 0.6268(2) 0.0345(11) Uani 1 1 d . . .
H20A H 1.0543 0.5233 0.6225 0.041 Uiso 1 1 calc R . .
H20B H 0.9532 0.4445 0.5860 0.041 Uiso 1 1 calc R . .
C21 C 0.9689(4) 0.4021(4) 0.6839(2) 0.0294(10) Uani 1 1 d . . .
C22 C 1.0656(4) 0.3694(4) 0.7159(2) 0.0335(11) Uani 1 1 d . . .
H22A H 1.1379 0.4051 0.7024 0.040 Uiso 1 1 calc R . .
C23 C 1.0677(4) 0.2802(5) 0.7718(2) 0.0382(12) Uani 1 1 d . . .
H23A H 1.1147 0.3164 0.8084 0.046 Uiso 1 1 calc R . .
H23B H 1.1058 0.2010 0.7579 0.046 Uiso 1 1 calc R . .
C24 C 0.9436(4) 0.2516(4) 0.7958(2) 0.0317(10) Uani 1 1 d . . .
H24A H 0.9150 0.3277 0.8198 0.038 Uiso 1 1 calc R . .
C25 C 0.9016(3) 0.1181(5) 0.69607(18) 0.0342(9) Uani 1 1 d . . .
H25A H 0.9066 0.0404 0.7219 0.051 Uiso 1 1 calc R . .
H25B H 0.9796 0.1397 0.6796 0.051 Uiso 1 1 calc R . .
H25C H 0.8474 0.1058 0.6589 0.051 Uiso 1 1 calc R . .
C26 C 0.4174(4) 0.2933(5) 0.7559(2) 0.0511(14) Uani 1 1 d . . .
H26A H 0.4859 0.3372 0.7382 0.077 Uiso 1 1 calc R . .
H26B H 0.3581 0.3550 0.7689 0.077 Uiso 1 1 calc R . .
H26C H 0.3843 0.2375 0.7221 0.077 Uiso 1 1 calc R . .
C27 C 0.1672(5) -0.1723(6) 0.9882(3) 0.0581(16) Uani 1 1 d . . .
H27A H 0.1006 -0.1357 0.9640 0.087 Uiso 1 1 calc R . .
H27B H 0.1543 -0.1642 1.0355 0.087 Uiso 1 1 calc R . .
H27C H 0.1745 -0.2615 0.9767 0.087 Uiso 1 1 calc R . .
Br1B Br -0.39017(4) 0.12160(6) 0.14151(2) 0.05427(16) Uani 1 1 d . . .
O1B O 0.1665(3) 0.4575(3) 0.48031(16) 0.0381(8) Uani 1 1 d . . .
O2B O 0.1587(3) 0.6626(3) 0.49910(16) 0.0385(8) Uani 1 1 d . . .
O3B O -0.3457(2) 0.5956(3) 0.37861(15) 0.0441(8) Uani 1 1 d . . .
C1B C 0.1127(4) 0.5604(4) 0.4792(2) 0.0272(10) Uani 1 1 d . . .
C2B C -0.0100(4) 0.5641(4) 0.4557(2) 0.0252(10) Uani 1 1 d . . .
C3B C -0.0617(4) 0.4589(4) 0.42764(19) 0.0261(9) Uani 1 1 d . . .
H3BA H -0.0186 0.3825 0.4269 0.031 Uiso 1 1 calc R . .
C4B C -0.1748(4) 0.4607(4) 0.40030(19) 0.0283(10) Uani 1 1 d . . .
C5B C -0.2215(4) 0.3418(4) 0.3691(2) 0.0296(10) Uani 1 1 d . . .
H5BA H -0.2729 0.2995 0.4013 0.036 Uiso 1 1 calc R . .
H5BB H -0.1542 0.2851 0.3610 0.036 Uiso 1 1 calc R . .
C6B C -0.2908(3) 0.3566(4) 0.30430(19) 0.0276(10) Uani 1 1 d . . .
H6BA H -0.2477 0.4188 0.2766 0.033 Uiso 1 1 calc R . .
C7B C -0.2997(4) 0.2316(4) 0.2644(2) 0.0278(10) Uani 1 1 d . . .
C8B C -0.1782(3) 0.1841(4) 0.2423(2) 0.0338(11) Uani 1 1 d . . .
H8BA H -0.1315 0.1639 0.2822 0.041 Uiso 1 1 calc R . .
H8BB H -0.1903 0.1044 0.2180 0.041 Uiso 1 1 calc R . .
C9B C -0.1039(4) 0.2714(4) 0.1990(2) 0.0358(12) Uani 1 1 d . . .
H9BA H -0.1552 0.3139 0.1662 0.043 Uiso 1 1 calc R . .
H9BB H -0.0661 0.3367 0.2267 0.043 Uiso 1 1 calc R . .
C10B C -0.0110(4) 0.1960(4) 0.1641(2) 0.0351(11) Uani 1 1 d . . .
H10B H -0.0392 0.1402 0.1310 0.042 Uiso 1 1 calc R . .
C11B C 0.1042(4) 0.1970(4) 0.1732(2) 0.0299(10) Uani 1 1 d . . .
C12B C 0.1821(3) 0.1132(5) 0.1329(2) 0.0381(10) Uani 1 1 d . . .
H12B H 0.1320 0.0536 0.1079 0.046 Uiso 1 1 calc R . .
H12C H 0.2323 0.0633 0.1632 0.046 Uiso 1 1 calc R . .
C13B C 0.2609(4) 0.1826(5) 0.0847(2) 0.0382(12) Uani 1 1 d . . .
H13C H 0.3093 0.2443 0.1093 0.046 Uiso 1 1 calc R . .
H13D H 0.3148 0.1214 0.0641 0.046 Uiso 1 1 calc R . .
C14B C 0.1937(4) 0.2501(5) 0.0315(2) 0.0361(11) Uani 1 1 d . . .
H14B H 0.1350 0.2020 0.0095 0.043 Uiso 1 1 calc R . .
C15B C 0.2051(4) 0.3688(5) 0.0107(2) 0.0354(12) Uani 1 1 d . . .
C16B C 0.1306(5) 0.4211(5) -0.0439(2) 0.0558(16) Uani 1 1 d . . .
H16D H 0.0757 0.3565 -0.0595 0.084 Uiso 1 1 calc R . .
H16E H 0.1810 0.4474 -0.0802 0.084 Uiso 1 1 calc R . .
H16F H 0.0865 0.4937 -0.0278 0.084 Uiso 1 1 calc R . .
C17B C -0.0718(4) 0.6787(4) 0.4566(2) 0.0300(11) Uani 1 1 d . . .
H17B H -0.0372 0.7522 0.4749 0.036 Uiso 1 1 calc R . .
C18B C -0.1838(4) 0.6815(4) 0.4302(2) 0.0350(11) Uani 1 1 d . . .
H18B H -0.2271 0.7577 0.4311 0.042 Uiso 1 1 calc R . .
C19B C -0.2341(4) 0.5759(4) 0.4026(2) 0.0305(11) Uani 1 1 d . . .
C20B C -0.4264(4) 0.4902(5) 0.3769(2) 0.0410(12) Uani 1 1 d . . .
H20C H -0.5079 0.5223 0.3782 0.049 Uiso 1 1 calc R . .
H20D H -0.4133 0.4377 0.4165 0.049 Uiso 1 1 calc R . .
C21B C -0.4127(4) 0.4112(4) 0.3177(2) 0.0356(11) Uani 1 1 d . . .
C22B C -0.5038(4) 0.3860(5) 0.2802(2) 0.0408(12) Uani 1 1 d . . .
H22B H -0.5756 0.4270 0.2902 0.049 Uiso 1 1 calc R . .
C23B C -0.5038(4) 0.2982(5) 0.2233(2) 0.0431(13) Uani 1 1 d . . .
H23C H -0.5429 0.3388 0.1851 0.052 Uiso 1 1 calc R . .
H23D H -0.5488 0.2217 0.2345 0.052 Uiso 1 1 calc R . .
C24B C -0.3787(4) 0.2614(4) 0.2049(2) 0.0326(11) Uani 1 1 d . . .
H24B H -0.3432 0.3346 0.1814 0.039 Uiso 1 1 calc R . .
C25B C -0.3542(3) 0.1274(5) 0.30683(19) 0.0368(10) Uani 1 1 d . . .
H25D H -0.3594 0.0496 0.2812 0.055 Uiso 1 1 calc R . .
H25E H -0.4330 0.1530 0.3204 0.055 Uiso 1 1 calc R . .
H25F H -0.3048 0.1134 0.3459 0.055 Uiso 1 1 calc R . .
C26B C 0.1659(4) 0.2786(5) 0.2228(3) 0.0481(14) Uani 1 1 d . . .
H26D H 0.1080 0.3293 0.2463 0.072 Uiso 1 1 calc R . .
H26E H 0.2211 0.3343 0.2002 0.072 Uiso 1 1 calc R . .
H26F H 0.2091 0.2256 0.2542 0.072 Uiso 1 1 calc R . .
C27B C 0.2924(4) 0.4607(5) 0.0383(3) 0.0540(14) Uani 1 1 d . . .
H27D H 0.3379 0.4206 0.0737 0.081 Uiso 1 1 calc R . .
H27E H 0.2509 0.5339 0.0557 0.081 Uiso 1 1 calc R . .
H27F H 0.3457 0.4877 0.0034 0.081 Uiso 1 1 calc R . .
H1OB H 0.2378 0.4529 0.4978 0.081 Uiso 0.50 1 d PR . .
H2OB H 0.2352 0.6680 0.5073 0.081 Uiso 0.50 1 d PR . .
H1O H 0.3114 0.4606 0.4966 0.081 Uiso 0.50 1 d PR . .
H2O H 0.3037 0.6585 0.5015 0.081 Uiso 0.50 1 d PR . .

loop_
_atom_site_aniso_label
_atom_site_aniso_U_11
_atom_site_aniso_U_22
_atom_site_aniso_U_33
_atom_site_aniso_U_23
_atom_site_aniso_U_13
_atom_site_aniso_U_12
Br1 0.0436(3) 0.0538(3) 0.0393(3) 0.0143(3) -0.0011(2) 0.0080(3)
O1 0.037(2) 0.0329(19) 0.053(2) -0.0013(16) -0.0093(16) 0.0002(16)
O2 0.035(2) 0.039(2) 0.050(2) 0.0055(16) -0.0032(16) 0.0069(16)
O3 0.0281(15) 0.026(2) 0.0520(18) 0.0021(15) -0.0019(13) -0.0050(14)
C1 0.036(3) 0.031(3) 0.024(2) 0.0023(19) 0.008(2) 0.001(2)
C2 0.028(3) 0.033(2) 0.028(2) -0.0004(18) 0.009(2) 0.001(2)
C3 0.037(3) 0.026(2) 0.026(2) -0.0017(19) 0.004(2) -0.001(2)
C4 0.029(3) 0.029(2) 0.024(2) -0.0005(19) 0.0047(19) 0.002(2)
C5 0.035(3) 0.030(2) 0.029(2) -0.0001(19) -0.002(2) -0.001(2)
C6 0.029(2) 0.024(2) 0.032(2) -0.0007(19) 0.004(2) 0.0002(19)
C7 0.027(2) 0.030(2) 0.027(2) -0.0013(19) 0.0043(19) -0.0014(19)
C8 0.029(2) 0.032(2) 0.028(2) 0.0022(19) 0.0018(19) -0.003(2)
C9 0.032(3) 0.037(3) 0.036(3) -0.002(2) 0.012(2) -0.003(2)
C10 0.027(3) 0.034(3) 0.033(3) 0.004(2) 0.001(2) 0.001(2)
C11 0.034(3) 0.031(3) 0.028(2) 0.0034(19) 0.005(2) 0.002(2)
C12 0.025(2) 0.041(3) 0.042(3) 0.006(2) -0.0034(19) 0.003(2)
C13 0.027(2) 0.046(3) 0.036(3) 0.011(2) -0.001(2) -0.003(2)
C14 0.025(3) 0.048(3) 0.046(3) -0.002(2) 0.000(2) -0.005(2)
C15 0.030(3) 0.045(3) 0.039(3) 0.000(2) 0.005(2) -0.008(2)
C16 0.056(4) 0.061(4) 0.055(4) 0.022(3) -0.001(3) -0.008(3)
C17 0.031(3) 0.031(3) 0.041(3) 0.007(2) 0.010(2) 0.004(2)
C18 0.035(3) 0.022(3) 0.046(3) 0.002(2) 0.006(2) -0.006(2)
C19 0.036(3) 0.032(3) 0.026(2) 0.0023(18) 0.003(2) -0.003(2)
C20 0.028(3) 0.042(3) 0.034(3) 0.004(2) 0.007(2) -0.002(2)
C21 0.022(2) 0.040(3) 0.026(2) -0.002(2) 0.005(2) -0.005(2)
C22 0.027(3) 0.037(3) 0.037(3) -0.002(2) 0.004(2) 0.001(2)
C23 0.025(2) 0.052(3) 0.037(3) 0.005(2) -0.004(2) 0.004(2)
C24 0.025(2) 0.037(3) 0.034(3) 0.004(2) 0.001(2) 0.009(2)
C25 0.041(2) 0.031(2) 0.032(2) -0.001(3) 0.0056(18) 0.001(3)
C26 0.050(3) 0.051(3) 0.052(3) 0.022(3) -0.009(3) -0.005(3)
C27 0.058(4) 0.059(4) 0.058(4) 0.004(3) 0.018(3) -0.013(3)
Br1B 0.0440(3) 0.0748(4) 0.0439(3) -0.0225(4) -0.0050(2) -0.0015(4)
O1B 0.0305(18) 0.0307(19) 0.053(2) -0.0016(15) -0.0109(15) 0.0005(15)
O2B 0.0398(19) 0.0299(18) 0.046(2) -0.0027(15) -0.0061(15) -0.0022(15)
O3B 0.0341(17) 0.042(2) 0.056(2) -0.0111(17) -0.0097(15) 0.0090(17)
C1B 0.039(3) 0.027(2) 0.016(2) -0.0002(18) 0.003(2) -0.005(2)
C2B 0.026(2) 0.029(2) 0.020(2) 0.0026(17) 0.0042(19) -0.002(2)
C3B 0.032(2) 0.024(2) 0.021(2) 0.0035(18) -0.0006(19) 0.004(2)
C4B 0.034(3) 0.031(2) 0.021(2) 0.0052(19) -0.0005(19) 0.001(2)
C5B 0.028(2) 0.029(2) 0.032(2) 0.001(2) -0.008(2) 0.003(2)
C6B 0.022(2) 0.035(3) 0.026(2) 0.0008(19) -0.0010(19) 0.0005(19)
C7B 0.023(2) 0.037(3) 0.023(2) 0.0016(19) 0.0030(19) 0.0007(19)
C8B 0.024(2) 0.036(3) 0.041(3) -0.004(2) -0.002(2) 0.002(2)
C9B 0.021(2) 0.043(3) 0.043(3) -0.003(2) 0.002(2) 0.004(2)
C10B 0.034(3) 0.039(3) 0.032(3) -0.003(2) 0.006(2) 0.004(2)
C11B 0.030(3) 0.027(2) 0.032(3) 0.004(2) 0.000(2) -0.001(2)
C12B 0.035(2) 0.039(2) 0.041(2) 0.000(3) 0.0047(19) 0.007(3)
C13B 0.023(2) 0.050(3) 0.042(3) -0.004(2) 0.006(2) 0.010(2)
C14B 0.022(2) 0.049(3) 0.038(3) -0.007(2) 0.003(2) -0.009(2)
C15B 0.021(3) 0.042(3) 0.043(3) -0.003(2) 0.004(2) -0.005(2)
C16B 0.051(4) 0.072(4) 0.044(3) 0.015(3) 0.000(3) -0.008(3)
C17B 0.034(3) 0.027(2) 0.029(2) -0.0035(19) 0.006(2) -0.005(2)
C18B 0.041(3) 0.031(3) 0.032(3) -0.005(2) 0.002(2) 0.011(2)
C19B 0.032(3) 0.039(3) 0.021(2) -0.0025(18) 0.005(2) 0.007(2)
C20B 0.029(3) 0.051(3) 0.043(3) -0.010(2) 0.004(2) 0.003(2)
C21B 0.024(3) 0.043(3) 0.039(3) 0.003(2) -0.001(2) 0.003(2)
C22B 0.021(3) 0.053(3) 0.048(3) -0.002(3) 0.004(2) 0.005(2)
C23B 0.027(3) 0.064(4) 0.038(3) -0.011(3) -0.006(2) -0.001(2)
C24B 0.020(2) 0.048(3) 0.030(3) -0.008(2) -0.004(2) -0.001(2)
C25B 0.035(2) 0.039(3) 0.037(2) -0.005(3) 0.0035(18) -0.004(3)
C26B 0.023(3) 0.058(4) 0.062(4) -0.013(3) 0.001(2) 0.001(2)
C27B 0.048(3) 0.049(3) 0.066(4) 0.008(3) 0.001(3) -0.005(3)

loop_
_atom_type_symbol
_atom_type_description
_atom_type_scat_dispersion_real
_atom_type_scat_dispersion_imag
_atom_type_scat_source
C C 0.0033 0.0016 'International Tables Vol C Tables 4.2.6.8 and 6.1.1.4'
H H 0.0000 0.0000 'International Tables Vol C Tables 4.2.6.8 and 6.1.1.4'
O O 0.0106 0.0060 'International Tables Vol C Tables 4.2.6.8 and 6.1.1.4'
Br Br -0.2901 2.4595 'International Tables Vol C Tables 4.2.6.8 and 6.1.1.4'

loop_
_geom_angle_atom_site_label_1
_geom_angle_atom_site_label_2
_geom_angle_atom_site_label_3
_geom_angle
_geom_angle_site_symmetry_1
_geom_angle_site_symmetry_3
_geom_angle_publ_flag
O1 O1 C1 0(10) 1 . ?
O1 O1 H1O 0.0 1 . ?
C1 O1 H1O 114.0 . . ?
O2 O2 C1 0(10) 1 . ?
O2 O2 H2O 0.0 1 . ?
C1 O2 H2O 113.5 . . ?
C19 O3 C20 117.3(3) . . ?
O1 C1 O1 0.0(2) 1 . ?
O1 C1 O2 123.2(4) 1 1 ?
O1 C1 O2 123.2(4) . 1 ?
O1 C1 O2 123.2(4) 1 . ?
O1 C1 O2 123.2(4) . . ?
O2 C1 O2 0.0(4) 1 . ?
O1 C1 C2 119.2(4) 1 . ?
O1 C1 C2 119.2(4) . . ?
O2 C1 C2 117.6(4) 1 . ?
O2 C1 C2 117.6(4) . . ?
C17 C2 C3 119.4(4) . . ?
C17 C2 C1 120.3(4) . . ?
C3 C2 C1 120.2(4) . . ?
C4 C3 C2 121.7(4) . . ?
C4 C3 H3A 119.1 . . ?
C2 C3 H3A 119.1 . . ?
C19 C4 C3 116.6(4) . . ?
C19 C4 C5 125.9(4) . . ?
C3 C4 C5 117.5(4) . . ?
C4 C5 C6 115.3(3) . . ?
C4 C5 H5A 108.4 . . ?
C6 C5 H5A 108.4 . . ?
C4 C5 H5B 108.4 . . ?
C6 C5 H5B 108.4 . . ?
H5A C5 H5B 107.5 . . ?
C21 C6 C5 110.6(4) . . ?
C21 C6 C7 111.5(4) . . ?
C5 C6 C7 113.4(3) . . ?
C21 C6 H6A 107.0 . . ?
C5 C6 H6A 107.0 . . ?
C7 C6 H6A 107.0 . . ?
C24 C7 C25 110.5(3) . . ?
C24 C7 C8 111.9(3) . . ?
C25 C7 C8 107.0(3) . . ?
C24 C7 C6 105.6(3) . . ?
C25 C7 C6 110.5(3) . . ?
C8 C7 C6 111.4(3) . . ?
C9 C8 C7 117.6(3) . . ?
C9 C8 H8A 107.9 . . ?
C7 C8 H8A 107.9 . . ?
C9 C8 H8B 107.9 . . ?
C7 C8 H8B 107.9 . . ?
H8A C8 H8B 107.2 . . ?
C10 C9 C8 109.4(4) . . ?
C10 C9 H9A 109.8 . . ?
C8 C9 H9A 109.8 . . ?
C10 C9 H9B 109.8 . . ?
C8 C9 H9B 109.8 . . ?
H9A C9 H9B 108.2 . . ?
C11 C10 C9 127.8(4) . . ?
C11 C10 H10A 116.1 . . ?
C9 C10 H10A 116.1 . . ?
C10 C11 C12 123.3(4) . . ?
C10 C11 C26 123.4(4) . . ?
C12 C11 C26 113.3(4) . . ?
C13 C12 C11 117.9(3) . . ?
C13 C12 H12A 107.8 . . ?
C11 C12 H12A 107.8 . . ?
C13 C12 H12D 107.8 . . ?
C11 C12 H12D 107.8 . . ?
H12A C12 H12D 107.2 . . ?
C12 C13 C14 112.2(4) . . ?
C12 C13 H13A 109.2 . . ?
C14 C13 H13A 109.2 . . ?
C12 C13 H13B 109.2 . . ?
C14 C13 H13B 109.2 . . ?
H13A C13 H13B 107.9 . . ?
C15 C14 C13 126.0(4) . . ?
C15 C14 H14A 117.0 . . ?
C13 C14 H14A 117.0 . . ?
C14 C15 C16 122.8(4) . . ?
C14 C15 C27 121.2(5) . . ?
C16 C15 C27 115.9(5) . . ?
C15 C16 H16A 109.5 . . ?
C15 C16 H16B 109.5 . . ?
H16A C16 H16B 109.5 . . ?
C15 C16 H16C 109.5 . . ?
H16A C16 H16C 109.5 . . ?
H16B C16 H16C 109.5 . . ?
C18 C17 C2 120.1(4) . . ?
C18 C17 H17A 119.9 . . ?
C2 C17 H17A 119.9 . . ?
C17 C18 C19 119.7(4) . . ?
C17 C18 H18A 120.2 . . ?
C19 C18 H18A 120.2 . . ?
O3 C19 C4 123.7(4) . . ?
O3 C19 C18 113.9(4) . . ?
C4 C19 C18 122.4(4) . . ?
O3 C20 C21 112.3(3) . . ?
O3 C20 H20A 109.1 . . ?
C21 C20 H20A 109.1 . . ?
O3 C20 H20B 109.1 . . ?
C21 C20 H20B 109.1 . . ?
H20A C20 H20B 107.9 . . ?
C22 C21 C20 121.0(4) . . ?
C22 C21 C6 123.5(4) . . ?
C20 C21 C6 115.5(4) . . ?
C21 C22 C23 123.7(4) . . ?
C21 C22 H22A 118.2 . . ?
C23 C22 H22A 118.2 . . ?
C22 C23 C24 111.4(4) . . ?
C22 C23 H23A 109.3 . . ?
C24 C23 H23A 109.3 . . ?
C22 C23 H23B 109.3 . . ?
C24 C23 H23B 109.3 . . ?
H23A C23 H23B 108.0 . . ?
C7 C24 C23 113.1(4) . . ?
C7 C24 Br1 113.3(3) . . ?
C23 C24 Br1 107.6(3) . . ?
C7 C24 H24A 107.5 . . ?
C23 C24 H24A 107.5 . . ?
Br1 C24 H24A 107.5 . . ?
C7 C25 H25A 109.5 . . ?
C7 C25 H25B 109.5 . . ?
H25A C25 H25B 109.5 . . ?
C7 C25 H25C 109.5 . . ?
H25A C25 H25C 109.5 . . ?
H25B C25 H25C 109.5 . . ?
C11 C26 H26A 109.5 . . ?
C11 C26 H26B 109.5 . . ?
H26A C26 H26B 109.5 . . ?
C11 C26 H26C 109.5 . . ?
H26A C26 H26C 109.5 . . ?
H26B C26 H26C 109.5 . . ?
C15 C27 H27A 109.5 . . ?
C15 C27 H27B 109.5 . . ?
H27A C27 H27B 109.5 . . ?
C15 C27 H27C 109.5 . . ?
H27A C27 H27C 109.5 . . ?
H27B C27 H27C 109.5 . . ?
O1B O1B C1B 0(10) 1 . ?
O1B O1B H1OB 0.0 1 . ?
C1B O1B H1OB 120.2 . . ?
O2B O2B C1B 0(10) 1 . ?
O2B O2B H2OB 0.0 1 . ?
C1B O2B H2OB 121.1 . . ?
C19B O3B C20B 118.3(3) . . ?
O1B C1B O1B 0.0(3) 1 . ?
O1B C1B O2B 122.7(4) 1 . ?
O1B C1B O2B 122.7(4) . . ?
O1B C1B O2B 122.7(4) 1 1 ?
O1B C1B O2B 122.7(4) . 1 ?
O2B C1B O2B 0.0(3) . 1 ?
O1B C1B C2B 119.4(4) 1 . ?
O1B C1B C2B 119.4(4) . . ?
O2B C1B C2B 117.9(4) . . ?
O2B C1B C2B 117.9(4) 1 . ?
C3B C2B C17B 119.6(4) . . ?
C3B C2B C1B 120.7(4) . . ?
C17B C2B C1B 119.5(4) . . ?
C2B C3B C4B 122.6(4) . . ?
C2B C3B H3BA 118.7 . . ?
C4B C3B H3BA 118.7 . . ?
C3B C4B C19B 116.2(4) . . ?
C3B C4B C5B 118.3(4) . . ?
C19B C4B C5B 125.4(4) . . ?
C4B C5B C6B 116.7(3) . . ?
C4B C5B H5BA 108.1 . . ?
C6B C5B H5BA 108.1 . . ?
C4B C5B H5BB 108.1 . . ?
C6B C5B H5BB 108.1 . . ?
H5BA C5B H5BB 107.3 . . ?
C21B C6B C5B 110.1(3) . . ?
C21B C6B C7B 111.2(4) . . ?
C5B C6B C7B 112.8(3) . . ?
C21B C6B H6BA 107.5 . . ?
C5B C6B H6BA 107.5 . . ?
C7B C6B H6BA 107.5 . . ?
C24B C7B C25B 110.7(3) . . ?
C24B C7B C8B 111.0(3) . . ?
C25B C7B C8B 107.1(3) . . ?
C24B C7B C6B 105.6(3) . . ?
C25B C7B C6B 110.3(3) . . ?
C8B C7B C6B 112.2(3) . . ?
C9B C8B C7B 117.9(4) . . ?
C9B C8B H8BA 107.8 . . ?
C7B C8B H8BA 107.8 . . ?
C9B C8B H8BB 107.8 . . ?
C7B C8B H8BB 107.8 . . ?
H8BA C8B H8BB 107.2 . . ?
C10B C9B C8B 109.9(4) . . ?
C10B C9B H9BA 109.7 . . ?
C8B C9B H9BA 109.7 . . ?
C10B C9B H9BB 109.7 . . ?
C8B C9B H9BB 109.7 . . ?
H9BA C9B H9BB 108.2 . . ?
C11B C10B C9B 128.9(4) . . ?
C11B C10B H10B 115.6 . . ?
C9B C10B H10B 115.6 . . ?
C10B C11B C26B 123.8(4) . . ?
C10B C11B C12B 120.5(4) . . ?
C26B C11B C12B 115.7(4) . . ?
C11B C12B C13B 114.6(4) . . ?
C11B C12B H12B 108.6 . . ?
C13B C12B H12B 108.6 . . ?
C11B C12B H12C 108.6 . . ?
C13B C12B H12C 108.6 . . ?
H12B C12B H12C 107.6 . . ?
C14B C13B C12B 113.3(4) . . ?
C14B C13B H13C 108.9 . . ?
C12B C13B H13C 108.9 . . ?
C14B C13B H13D 108.9 . . ?
C12B C13B H13D 108.9 . . ?
H13C C13B H13D 107.7 . . ?
C15B C14B C13B 128.9(4) . . ?
C15B C14B H14B 115.5 . . ?
C13B C14B H14B 115.5 . . ?
C14B C15B C16B 121.9(5) . . ?
C14B C15B C27B 124.3(5) . . ?
C16B C15B C27B 113.8(5) . . ?
C15B C16B H16D 109.5 . . ?
C15B C16B H16E 109.5 . . ?
H16D C16B H16E 109.5 . . ?
C15B C16B H16F 109.5 . . ?
H16D C16B H16F 109.5 . . ?
H16E C16B H16F 109.5 . . ?
C18B C17B C2B 118.3(4) . . ?
C18B C17B H17B 120.8 . . ?
C2B C17B H17B 120.8 . . ?
C17B C18B C19B 121.3(4) . . ?
C17B C18B H18B 119.3 . . ?
C19B C18B H18B 119.3 . . ?
O3B C19B C18B 113.5(4) . . ?
O3B C19B C4B 124.6(4) . . ?
C18B C19B C4B 121.9(4) . . ?
O3B C20B C21B 112.8(4) . . ?
O3B C20B H20C 109.0 . . ?
C21B C20B H20C 109.0 . . ?
O3B C20B H20D 109.0 . . ?
C21B C20B H20D 109.0 . . ?
H20C C20B H20D 107.8 . . ?
C22B C21B C20B 120.1(4) . . ?
C22B C21B C6B 122.2(4) . . ?
C20B C21B C6B 117.7(4) . . ?
C21B C22B C23B 125.1(4) . . ?
C21B C22B H22B 117.5 . . ?
C23B C22B H22B 117.5 . . ?
C22B C23B C24B 111.1(4) . . ?
C22B C23B H23C 109.4 . . ?
C24B C23B H23C 109.4 . . ?
C22B C23B H23D 109.4 . . ?
C24B C23B H23D 109.4 . . ?
H23C C23B H23D 108.0 . . ?
C23B C24B C7B 113.6(4) . . ?
C23B C24B Br1B 107.4(3) . . ?
C7B C24B Br1B 113.2(3) . . ?
C23B C24B H24B 107.5 . . ?
C7B C24B H24B 107.5 . . ?
Br1B C24B H24B 107.5 . . ?
C7B C25B H25D 109.5 . . ?
C7B C25B H25E 109.5 . . ?
H25D C25B H25E 109.5 . . ?
C7B C25B H25F 109.5 . . ?
H25D C25B H25F 109.5 . . ?
H25E C25B H25F 109.5 . . ?
C11B C26B H26D 109.5 . . ?
C11B C26B H26E 109.5 . . ?
H26D C26B H26E 109.5 . . ?
C11B C26B H26F 109.5 . . ?
H26D C26B H26F 109.5 . . ?
H26E C26B H26F 109.5 . . ?
C15B C27B H27D 109.5 . . ?
C15B C27B H27E 109.5 . . ?
H27D C27B H27E 109.5 . . ?
C15B C27B H27F 109.5 . . ?
H27D C27B H27F 109.5 . . ?
H27E C27B H27F 109.5 . . ?

loop_
_geom_bond_atom_site_label_1
_geom_bond_atom_site_label_2
_geom_bond_distance
_geom_bond_site_symmetry_2
_geom_bond_publ_flag
Br1 C24 1.970(4) . ?
O1 O1 0.000(11) 1 ?
O1 C1 1.259(5) . ?
O1 H1O 1.0242 . ?
O2 O2 0.000(6) 1 ?
O2 C1 1.271(5) . ?
O2 H2O 0.9887 . ?
O3 C19 1.377(5) . ?
O3 C20 1.430(5) . ?
C1 O1 1.259(5) 1 ?
C1 O2 1.271(5) 1 ?
C1 C2 1.484(6) . ?
C2 C17 1.400(6) . ?
C2 C3 1.400(6) . ?
C3 C4 1.399(6) . ?
C3 H3A 0.9500 . ?
C4 C19 1.397(6) . ?
C4 C5 1.521(6) . ?
C5 C6 1.536(6) . ?
C5 H5A 0.9900 . ?
C5 H5B 0.9900 . ?
C6 C21 1.526(6) . ?
C6 C7 1.560(6) . ?
C6 H6A 1.0000 . ?
C7 C24 1.530(6) . ?
C7 C25 1.535(6) . ?
C7 C8 1.549(6) . ?
C8 C9 1.532(6) . ?
C8 H8A 0.9900 . ?
C8 H8B 0.9900 . ?
C9 C10 1.498(6) . ?
C9 H9A 0.9900 . ?
C9 H9B 0.9900 . ?
C10 C11 1.316(6) . ?
C10 H10A 0.9500 . ?
C11 C12 1.506(6) . ?
C11 C26 1.518(6) . ?
C12 C13 1.506(6) . ?
C12 H12A 0.9900 . ?
C12 H12D 0.9900 . ?
C13 C14 1.507(6) . ?
C13 H13A 0.9900 . ?
C13 H13B 0.9900 . ?
C14 C15 1.333(6) . ?
C14 H14A 0.9500 . ?
C15 C16 1.483(7) . ?
C15 C27 1.506(7) . ?
C16 H16A 0.9800 . ?
C16 H16B 0.9800 . ?
C16 H16C 0.9800 . ?
C17 C18 1.366(6) . ?
C17 H17A 0.9500 . ?
C18 C19 1.397(6) . ?
C18 H18A 0.9500 . ?
C20 C21 1.496(6) . ?
C20 H20A 0.9900 . ?
C20 H20B 0.9900 . ?
C21 C22 1.320(6) . ?
C22 C23 1.480(6) . ?
C22 H22A 0.9500 . ?
C23 C24 1.530(6) . ?
C23 H23A 0.9900 . ?
C23 H23B 0.9900 . ?
C24 H24A 1.0000 . ?
C25 H25A 0.9800 . ?
C25 H25B 0.9800 . ?
C25 H25C 0.9800 . ?
C26 H26A 0.9800 . ?
C26 H26B 0.9800 . ?
C26 H26C 0.9800 . ?
C27 H27A 0.9800 . ?
C27 H27B 0.9800 . ?
C27 H27C 0.9800 . ?
Br1B C24B 1.971(4) . ?
O1B O1B 0.000(10) 1 ?
O1B C1B 1.254(5) . ?
O1B H1OB 0.8845 . ?
O2B O2B 0.000(9) 1 ?
O2B C1B 1.271(5) . ?
O2B H2OB 0.8865 . ?
O3B C19B 1.372(5) . ?
O3B C20B 1.451(5) . ?
C1B O1B 1.254(5) 1 ?
C1B O2B 1.271(5) 1 ?
C1B C2B 1.472(6) . ?
C2B C3B 1.385(6) . ?
C2B C17B 1.407(6) . ?
C3B C4B 1.397(6) . ?
C3B H3BA 0.9500 . ?
C4B C19B 1.399(6) . ?
C4B C5B 1.510(6) . ?
C5B C6B 1.537(5) . ?
C5B H5BA 0.9900 . ?
C5B H5BB 0.9900 . ?
C6B C21B 1.532(6) . ?
C6B C7B 1.561(6) . ?
C6B H6BA 1.0000 . ?
C7B C24B 1.534(6) . ?
C7B C25B 1.539(6) . ?
C7B C8B 1.543(6) . ?
C8B C9B 1.539(6) . ?
C8B H8BA 0.9900 . ?
C8B H8BB 0.9900 . ?
C9B C10B 1.511(6) . ?
C9B H9BA 0.9900 . ?
C9B H9BB 0.9900 . ?
C10B C11B 1.323(6) . ?
C10B H10B 0.9500 . ?
C11B C26B 1.500(6) . ?
C11B C12B 1.505(6) . ?
C12B C13B 1.527(6) . ?
C12B H12B 0.9900 . ?
C12B H12C 0.9900 . ?
C13B C14B 1.501(6) . ?
C13B H13C 0.9900 . ?
C13B H13D 0.9900 . ?
C14B C15B 1.338(7) . ?
C14B H14B 0.9500 . ?
C15B C16B 1.498(6) . ?
C15B C27B 1.499(7) . ?
C16B H16D 0.9800 . ?
C16B H16E 0.9800 . ?
C16B H16F 0.9800 . ?
C17B C18B 1.378(6) . ?
C17B H17B 0.9500 . ?
C18B C19B 1.378(6) . ?
C18B H18B 0.9500 . ?
C20B C21B 1.477(6) . ?
C20B H20C 0.9900 . ?
C20B H20D 0.9900 . ?
C21B C22B 1.309(6) . ?
C22B C23B 1.488(6) . ?
C22B H22B 0.9500 . ?
C23B C24B 1.527(6) . ?
C23B H23C 0.9900 . ?
C23B H23D 0.9900 . ?
C24B H24B 1.0000 . ?
C25B H25D 0.9800 . ?
C25B H25E 0.9800 . ?
C25B H25F 0.9800 . ?
C26B H26D 0.9800 . ?
C26B H26E 0.9800 . ?
C26B H26F 0.9800 . ?
C27B H27D 0.9800 . ?
C27B H27E 0.9800 . ?
C27B H27F 0.9800 . ?

loop_
_geom_hbond_atom_site_label_D
_geom_hbond_atom_site_label_H
_geom_hbond_atom_site_label_A
_geom_hbond_distance_DH
_geom_hbond_distance_HA
_geom_hbond_distance_DA
_geom_hbond_angle_DHA
_geom_hbond_site_symmetry_A
O1B H1OB O1 0.88 1.76 2.642(4) 173.1 1
O2B H2OB O2 0.89 1.73 2.616(4) 173.1 1
O2 H2O O2B 0.99 1.65 2.616(4) 163.8 1
O1 H1O O1B 1.02 1.68 2.642(4) 154.6 1

loop_
_geom_torsion_atom_site_label_1
_geom_torsion_atom_site_label_2
_geom_torsion_atom_site_label_3
_geom_torsion_atom_site_label_4
_geom_torsion
_geom_torsion_site_symmetry_1
_geom_torsion_site_symmetry_2
_geom_torsion_site_symmetry_3
_geom_torsion_site_symmetry_4
_geom_torsion_publ_flag
O1 O1 C1 O2 0.00(17) 1 . . 1 ?
O1 O1 C1 O2 0.00(17) 1 . . . ?
O1 O1 C1 C2 0.00(19) 1 . . . ?
O2 O2 C1 O1 0.0(4) 1 . . 1 ?
O2 O2 C1 O1 0.0(4) 1 . . . ?
O2 O2 C1 C2 0.0(5) 1 . . . ?
O1 C1 C2 C17 178.7(4) 1 . . . ?
O1 C1 C2 C17 178.7(4) . . . . ?
O2 C1 C2 C17 -0.7(6) 1 . . . ?
O2 C1 C2 C17 -0.7(6) . . . . ?
O1 C1 C2 C3 -4.1(6) 1 . . . ?
O1 C1 C2 C3 -4.1(6) . . . . ?
O2 C1 C2 C3 176.6(4) 1 . . . ?
O2 C1 C2 C3 176.6(4) . . . . ?
C17 C2 C3 C4 -1.2(7) . . . . ?
C1 C2 C3 C4 -178.5(4) . . . . ?
C2 C3 C4 C19 -1.7(6) . . . . ?
C2 C3 C4 C5 176.8(4) . . . . ?
C19 C4 C5 C6 35.5(6) . . . . ?
C3 C4 C5 C6 -142.8(4) . . . . ?
C4 C5 C6 C21 -75.5(5) . . . . ?
C4 C5 C6 C7 158.4(4) . . . . ?
C21 C6 C7 C24 48.9(4) . . . . ?
C5 C6 C7 C24 174.5(3) . . . . ?
C21 C6 C7 C25 -70.6(4) . . . . ?
C5 C6 C7 C25 55.0(5) . . . . ?
C21 C6 C7 C8 170.6(3) . . . . ?
C5 C6 C7 C8 -63.8(5) . . . . ?
C24 C7 C8 C9 59.5(5) . . . . ?
C25 C7 C8 C9 -179.3(4) . . . . ?
C6 C7 C8 C9 -58.5(5) . . . . ?
C7 C8 C9 C10 -171.8(4) . . . . ?
C8 C9 C10 C11 -95.7(5) . . . . ?
C9 C10 C11 C12 178.2(4) . . . . ?
C9 C10 C11 C26 -1.7(7) . . . . ?
C10 C11 C12 C13 1.1(7) . . . . ?
C26 C11 C12 C13 -178.9(4) . . . . ?
C11 C12 C13 C14 -174.4(4) . . . . ?
C12 C13 C14 C15 165.3(5) . . . . ?
C13 C14 C15 C16 0.7(8) . . . . ?
C13 C14 C15 C27 179.5(5) . . . . ?
C3 C2 C17 C18 2.2(7) . . . . ?
C1 C2 C17 C18 179.4(4) . . . . ?
C2 C17 C18 C19 -0.2(7) . . . . ?
C20 O3 C19 C4 29.3(6) . . . . ?
C20 O3 C19 C18 -151.1(4) . . . . ?
C3 C4 C19 O3 -176.7(4) . . . . ?
C5 C4 C19 O3 5.0(7) . . . . ?
C3 C4 C19 C18 3.8(6) . . . . ?
C5 C4 C19 C18 -174.5(4) . . . . ?
C17 C18 C19 O3 177.5(4) . . . . ?
C17 C18 C19 C4 -2.9(7) . . . . ?
C19 O3 C20 C21 -87.5(4) . . . . ?
O3 C20 C21 C22 -127.2(4) . . . . ?
O3 C20 C21 C6 55.1(5) . . . . ?
C5 C6 C21 C22 -146.5(4) . . . . ?
C7 C6 C21 C22 -19.3(6) . . . . ?
C5 C6 C21 C20 31.2(5) . . . . ?
C7 C6 C21 C20 158.4(3) . . . . ?
C20 C21 C22 C23 -178.7(4) . . . . ?
C6 C21 C22 C23 -1.2(7) . . . . ?
C21 C22 C23 C24 -11.2(6) . . . . ?
C25 C7 C24 C23 55.3(5) . . . . ?
C8 C7 C24 C23 174.5(4) . . . . ?
C6 C7 C24 C23 -64.1(4) . . . . ?
C25 C7 C24 Br1 -67.5(4) . . . . ?
C8 C7 C24 Br1 51.6(4) . . . . ?
C6 C7 C24 Br1 173.0(3) . . . . ?
C22 C23 C24 C7 45.4(5) . . . . ?
C22 C23 C24 Br1 171.3(3) . . . . ?
O1B O1B C1B O2B 0.00(19) 1 . . . ?
O1B O1B C1B O2B 0.00(19) 1 . . 1 ?
O1B O1B C1B C2B 0.00(5) 1 . . . ?
O2B O2B C1B O1B 0.0(5) 1 . . 1 ?
O2B O2B C1B O1B 0.0(5) 1 . . . ?
O2B O2B C1B C2B 0.0(4) 1 . . . ?
O1B C1B C2B C3B -7.8(6) 1 . . . ?
O1B C1B C2B C3B -7.8(6) . . . . ?
O2B C1B C2B C3B 173.8(4) . . . . ?
O2B C1B C2B C3B 173.8(4) 1 . . . ?
O1B C1B C2B C17B 177.8(4) 1 . . . ?
O1B C1B C2B C17B 177.8(4) . . . . ?
O2B C1B C2B C17B -0.6(6) . . . . ?
O2B C1B C2B C17B -0.6(6) 1 . . . ?
C17B C2B C3B C4B -0.8(6) . . . . ?
C1B C2B C3B C4B -175.1(4) . . . . ?
C2B C3B C4B C19B 0.2(6) . . . . ?
C2B C3B C4B C5B 178.2(4) . . . . ?
C3B C4B C5B C6B -138.8(4) . . . . ?
C19B C4B C5B C6B 39.0(6) . . . . ?
C4B C5B C6B C21B -74.0(5) . . . . ?
C4B C5B C6B C7B 161.1(4) . . . . ?
C21B C6B C7B C24B 51.4(4) . . . . ?
C5B C6B C7B C24B 175.7(3) . . . . ?
C21B C6B C7B C25B -68.3(4) . . . . ?
C5B C6B C7B C25B 56.1(5) . . . . ?
C21B C6B C7B C8B 172.4(3) . . . . ?
C5B C6B C7B C8B -63.3(5) . . . . ?
C24B C7B C8B C9B 59.3(5) . . . . ?
C25B C7B C8B C9B -179.7(4) . . . . ?
C6B C7B C8B C9B -58.5(5) . . . . ?
C7B C8B C9B C10B -161.0(4) . . . . ?
C8B C9B C10B C11B -110.9(5) . . . . ?
C9B C10B C11B C26B -0.2(8) . . . . ?
C9B C10B C11B C12B 179.7(4) . . . . ?
C10B C11B C12B C13B 111.8(5) . . . . ?
C26B C11B C12B C13B -68.3(5) . . . . ?
C11B C12B C13B C14B -64.8(5) . . . . ?
C12B C13B C14B C15B 131.2(5) . . . . ?
C13B C14B C15B C16B 179.5(4) . . . . ?
C13B C14B C15B C27B 0.3(8) . . . . ?
C3B C2B C17B C18B 1.2(6) . . . . ?
C1B C2B C17B C18B 175.7(4) . . . . ?
C2B C17B C18B C19B -1.1(7) . . . . ?
C20B O3B C19B C18B -151.8(4) . . . . ?
C20B O3B C19B C4B 27.8(6) . . . . ?
C17B C18B C19B O3B -179.8(4) . . . . ?
C17B C18B C19B C4B 0.5(7) . . . . ?
C3B C4B C19B O3B -179.6(4) . . . . ?
C5B C4B C19B O3B 2.5(7) . . . . ?
C3B C4B C19B C18B 0.0(6) . . . . ?
C5B C4B C19B C18B -177.9(4) . . . . ?
C19B O3B C20B C21B -83.9(5) . . . . ?
O3B C20B C21B C22B -126.7(5) . . . . ?
O3B C20B C21B C6B 55.9(5) . . . . ?
C5B C6B C21B C22B -150.5(5) . . . . ?
C7B C6B C21B C22B -24.7(6) . . . . ?
C5B C6B C21B C20B 26.8(5) . . . . ?
C7B C6B C21B C20B 152.7(4) . . . . ?
C20B C21B C22B C23B -173.8(4) . . . . ?
C6B C21B C22B C23B 3.5(8) . . . . ?
C21B C22B C23B C24B -11.8(7) . . . . ?
C22B C23B C24B C7B 43.2(6) . . . . ?
C22B C23B C24B Br1B 169.1(3) . . . . ?
C25B C7B C24B C23B 56.2(5) . . . . ?
C8B C7B C24B C23B 175.0(4) . . . . ?
C6B C7B C24B C23B -63.2(5) . . . . ?
C25B C7B C24B Br1B -66.6(4) . . . . ?
C8B C7B C24B Br1B 52.2(4) . . . . ?
C6B C7B C24B Br1B 174.0(3) . . . . ?
